data_4327961
loop_
_publ_author_name
'Anna Do\/l\;ega'
'Wojciech Marynowski'
'Katarzyna Baranowska'
'Maciej \'Smiechowski'
'Janusz Stangret'

_publ_contact_author_address
;
Department of Chemistry
Gda\'nsk University of Technology
Narutowicza 11/12,
PL-80233 Gda\'nsk, Poland
;
_publ_contact_author_email anna.dolega@pg.gda.pl
_publ_contact_author_fax '048 58 3472694'
_publ_contact_author_name 'Dolega, Anna'
_publ_contact_author_phone '048 58 3472351'
_publ_section_title
;
 Intramolecular Interactions in Crystals of
 Tris(2,6-diisopropylphenoxy)silanethiol and Its Sodium Salts
;
_journal_name_full 'Inorganic Chemistry'
_journal_page_first 836
_journal_page_last 843
_journal_paper_doi 10.1021/ic2013073
_journal_volume 51
_journal_year 2012
_chemical_compound_source 'synthesis as described'
_chemical_formula_moiety 'C72 H106 Na2 O8 S2 Si2'
_chemical_formula_sum 'C72 H106 Na2 O8 S2 Si2'
_chemical_formula_weight 1265.85
_chemical_name_systematic
;
 ?
;
_space_group_IT_number 2
_symmetry_cell_setting triclinic
_symmetry_Int_Tables_number 2
_symmetry_space_group_name_Hall '-P 1'
_symmetry_space_group_name_H-M 'P -1'
_atom_sites_solution_hydrogens geom
_atom_sites_solution_primary direct
_atom_sites_solution_secondary difmap
_audit_conform_dict_location ftp://ftp.iucr.org/pub/cif_core.dic
_audit_conform_dict_name cif_core.dic
_audit_conform_dict_version 2.4
_audit_creation_date 2010-10-22
_audit_creation_method 'WinGX routine CIF_UPDATE'
_cell_angle_alpha 86.689(4)
_cell_angle_beta 72.849(4)
_cell_angle_gamma 66.292(5)
_cell_formula_units_Z 1
_cell_length_a 10.7839(5)
_cell_length_b 12.1344(6)
_cell_length_c 16.0385(8)
_cell_measurement_reflns_used 6173
_cell_measurement_temperature 120(2)
_cell_measurement_theta_max 28.5285
_cell_measurement_theta_min 2.1559
_cell_measurement_wavelength 0.71073
_cell_volume 1831.72(18)
_computing_cell_refinement
;
        CrysAlisPro, Oxford Diffraction Ltd.,
        Version 1.171.33.66 (release 28-04-2010 CrysAlis171 .NET)
        (compiled Apr 28 2010,14:27:37)
;
_computing_data_collection
;
        CrysAlisPro, Oxford Diffraction Ltd.,
        Version 1.171.33.66 (release 28-04-2010 CrysAlis171 .NET)
        (compiled Apr 28 2010,14:27:37)
;
_computing_data_reduction
;
        CrysAlisPro, Oxford Diffraction Ltd.,
        Version 1.171.33.66 (release 28-04-2010 CrysAlis171 .NET)
        (compiled Apr 28 2010,14:27:37)
;
_computing_molecular_graphics 'Ortep-3 for Windows (Farrugia, 1997)'
_computing_publication_material 'WinGX publication routines (Farrugia, 1999)'
_computing_structure_refinement 'SHELXL-97 (Sheldrick, 2008)'
_diffrn_ambient_temperature 120(2)
_diffrn_detector_area_resol_mean 8.1883
_diffrn_measured_fraction_theta_full 0.999
_diffrn_measured_fraction_theta_max 0.999
_diffrn_measurement_device_type 'Xcalibur, Sapphire2, large Be window'
_diffrn_measurement_method '\w scans'
_diffrn_orient_matrix_UB_11 0.0579549
_diffrn_orient_matrix_UB_12 -0.0571416
_diffrn_orient_matrix_UB_13 -0.0070038
_diffrn_orient_matrix_UB_21 -0.030927
_diffrn_orient_matrix_UB_22 -0.0215429
_diffrn_orient_matrix_UB_23 -0.0251016
_diffrn_orient_matrix_UB_31 0.0366779
_diffrn_orient_matrix_UB_32 0.019138
_diffrn_orient_matrix_UB_33 -0.0383845
_diffrn_radiation_monochromator graphite
_diffrn_radiation_probe x-ray
_diffrn_radiation_type MoK\a
_diffrn_radiation_wavelength 0.71073
_diffrn_reflns_av_R_equivalents 0.0243
_diffrn_reflns_av_unetI/netI 0.0448
_diffrn_reflns_limit_h_max 13
_diffrn_reflns_limit_h_min -9
_diffrn_reflns_limit_k_max 14
_diffrn_reflns_limit_k_min -9
_diffrn_reflns_limit_l_max 19
_diffrn_reflns_limit_l_min -19
_diffrn_reflns_number 11349
_diffrn_reflns_theta_full 25.5
_diffrn_reflns_theta_max 25.5
_diffrn_reflns_theta_min 2.16
_exptl_absorpt_coefficient_mu 0.168
_exptl_absorpt_correction_type none
_exptl_crystal_colour colourless
_exptl_crystal_density_diffrn 1.148
_exptl_crystal_description prism
_exptl_crystal_F_000 684
_exptl_crystal_size_max 0.2
_exptl_crystal_size_mid 0.18
_exptl_crystal_size_min 0.08
_refine_diff_density_max 0.509
_refine_diff_density_min -0.225
_refine_diff_density_rms 0.064
_refine_ls_extinction_method none
_refine_ls_goodness_of_fit_ref 0.949
_refine_ls_hydrogen_treatment mixed
_refine_ls_matrix_type full
_refine_ls_number_parameters 408
_refine_ls_number_reflns 6812
_refine_ls_number_restraints 0
_refine_ls_restrained_S_all 0.949
_refine_ls_R_factor_all 0.0573
_refine_ls_R_factor_gt 0.0404
_refine_ls_shift/su_max 0.001
_refine_ls_shift/su_mean 0
_refine_ls_structure_factor_coef Fsqd
_refine_ls_weighting_details 'calc w=1/[\s^2^(Fo^2^)+(0.0636P)^2^+0.0000P] where P=(Fo^2^+2Fc^2^)/3'
_refine_ls_weighting_scheme calc
_refine_ls_wR_factor_gt 0.0961
_refine_ls_wR_factor_ref 0.1008
_reflns_number_gt 5011
_reflns_number_total 6812
_reflns_threshold_expression >2\s(I)
_cod_data_source_file ic2013073_si_001_3.cif
_cod_data_source_block ania78_4
_cod_database_code 4327961

loop_
_symmetry_equiv_pos_as_xyz
'x, y, z'
'-x, -y, -z'

loop_
_atom_site_label
_atom_site_type_symbol
_atom_site_fract_x
_atom_site_fract_y
_atom_site_fract_z
_atom_site_U_iso_or_equiv
_atom_site_adp_type
_atom_site_occupancy
_atom_site_symmetry_multiplicity
_atom_site_calc_flag
_atom_site_refinement_flags
C1 C 0.18959(17) 0.69250(16) 0.33477(10) 0.0165(4) Uani 1 1 d .
C2 C 0.08451(18) 0.80820(16) 0.36052(11) 0.0190(4) Uani 1 1 d .
C3 C -0.00427(19) 0.83004(17) 0.44664(12) 0.0228(4) Uani 1 1 d .
H3 H -0.076 0.9085 0.4661 0.027 Uiso 1 1 calc R
C4 C 0.0107(2) 0.73902(18) 0.50402(12) 0.0242(4) Uani 1 1 d .
H4 H -0.0501 0.7552 0.5625 0.029 Uiso 1 1 calc R
C5 C 0.11445(19) 0.62487(17) 0.47589(11) 0.0222(4) Uani 1 1 d .
H5 H 0.1234 0.5629 0.5156 0.027 Uiso 1 1 calc R
C6 C 0.20666(18) 0.59768(16) 0.39083(11) 0.0186(4) Uani 1 1 d .
C7 C 0.06064(19) 0.90824(16) 0.29808(12) 0.0217(4) Uani 1 1 d .
H7 H 0.1379 0.8772 0.2415 0.026 Uiso 1 1 calc R
C8 C 0.0671(2) 1.02018(17) 0.33144(13) 0.0308(5) Uani 1 1 d .
H8A H -0.0111 1.0553 0.3852 0.046 Uiso 1 1 calc R
H8B H 0.059 1.0794 0.2869 0.046 Uiso 1 1 calc R
H8C H 0.1577 0.9979 0.3437 0.046 Uiso 1 1 calc R
C9 C -0.0805(2) 0.9410(2) 0.27964(15) 0.0417(6) Uani 1 1 d .
H9A H -0.0801 0.8699 0.2533 0.062 Uiso 1 1 calc R
H9B H -0.094 1.0055 0.2392 0.062 Uiso 1 1 calc R
H9C H -0.1579 0.9686 0.3345 0.062 Uiso 1 1 calc R
C10 C 0.31767(19) 0.47071(16) 0.36312(12) 0.0224(4) Uani 1 1 d .
H10 H 0.3777 0.4707 0.3022 0.027 Uiso 1 1 calc R
C11 C 0.2494(2) 0.38254(19) 0.36218(14) 0.0348(5) Uani 1 1 d .
H11A H 0.1888 0.3819 0.4211 0.052 Uiso 1 1 calc R
H11B H 0.3237 0.3014 0.3431 0.052 Uiso 1 1 calc R
H11C H 0.192 0.4077 0.3217 0.052 Uiso 1 1 calc R
C12 C 0.4147(2) 0.4289(2) 0.42234(13) 0.0328(5) Uani 1 1 d .
H12A H 0.4569 0.4867 0.4229 0.049 Uiso 1 1 calc R
H12B H 0.49 0.3493 0.4 0.049 Uiso 1 1 calc R
H12C H 0.3589 0.4242 0.4819 0.049 Uiso 1 1 calc R
C13 C 0.60745(18) 0.64593(16) 0.30997(10) 0.0166(4) Uani 1 1 d .
C14 C 0.58310(18) 0.75465(16) 0.35178(11) 0.0186(4) Uani 1 1 d .
C15 C 0.69431(19) 0.76114(17) 0.37542(11) 0.0231(4) Uani 1 1 d .
H15 H 0.6805 0.8337 0.4036 0.028 Uiso 1 1 calc R
C16 C 0.8246(2) 0.66415(18) 0.35875(12) 0.0245(4) Uani 1 1 d .
H16 H 0.9002 0.671 0.3737 0.029 Uiso 1 1 calc R
C17 C 0.84378(19) 0.55740(18) 0.32015(11) 0.0231(4) Uani 1 1 d .
H17 H 0.933 0.4908 0.3096 0.028 Uiso 1 1 calc R
C18 C 0.73572(18) 0.54449(16) 0.29611(11) 0.0187(4) Uani 1 1 d .
C19 C 0.43643(19) 0.85657(16) 0.37525(11) 0.0218(4) Uani 1 1 d .
H19 H 0.3948 0.8574 0.327 0.026 Uiso 1 1 calc R
C20 C 0.4355(2) 0.98135(18) 0.38492(13) 0.0338(5) Uani 1 1 d .
H20A H 0.4673 0.9859 0.4354 0.051 Uiso 1 1 calc R
H20B H 0.3391 1.0429 0.3937 0.051 Uiso 1 1 calc R
H20C H 0.4995 0.9953 0.3319 0.051 Uiso 1 1 calc R
C21 C 0.3422(2) 0.83019(18) 0.45887(12) 0.0297(5) Uani 1 1 d .
H21A H 0.3428 0.7504 0.4512 0.045 Uiso 1 1 calc R
H21B H 0.2449 0.8916 0.471 0.045 Uiso 1 1 calc R
H21C H 0.3784 0.8317 0.5079 0.045 Uiso 1 1 calc R
C22 C 0.75961(19) 0.42252(17) 0.25999(11) 0.0224(4) Uani 1 1 d .
H22 H 0.6691 0.4292 0.2508 0.027 Uiso 1 1 calc R
C23 C 0.8753(2) 0.3841(2) 0.17169(13) 0.0354(5) Uani 1 1 d .
H23A H 0.847 0.4434 0.1294 0.053 Uiso 1 1 calc R
H23B H 0.8884 0.3048 0.1505 0.053 Uiso 1 1 calc R
H23C H 0.9645 0.3795 0.1787 0.053 Uiso 1 1 calc R
C24 C 0.7968(2) 0.32642(18) 0.32556(13) 0.0323(5) Uani 1 1 d .
H24A H 0.8907 0.3114 0.3303 0.048 Uiso 1 1 calc R
H24B H 0.7974 0.2515 0.3053 0.048 Uiso 1 1 calc R
H24C H 0.7259 0.3551 0.3829 0.048 Uiso 1 1 calc R
C25 C 0.49657(18) 0.78356(15) 0.06782(11) 0.0180(4) Uani 1 1 d .
C26 C 0.64031(19) 0.76478(16) 0.03634(11) 0.0195(4) Uani 1 1 d .
C27 C 0.6959(2) 0.77427(17) -0.05290(12) 0.0238(4) Uani 1 1 d .
H27 H 0.7927 0.7621 -0.0757 0.029 Uiso 1 1 calc R
C28 C 0.6129(2) 0.80107(18) -0.10869(12) 0.0288(5) Uani 1 1 d .
H28 H 0.653 0.8059 -0.1693 0.035 Uiso 1 1 calc R
C29 C 0.4710(2) 0.82082(18) -0.07583(12) 0.0262(4) Uani 1 1 d .
H29 H 0.4144 0.8396 -0.1144 0.031 Uiso 1 1 calc R
C30 C 0.40971(19) 0.81364(16) 0.01296(11) 0.0208(4) Uani 1 1 d .
C31 C 0.72744(19) 0.74146(18) 0.09918(12) 0.0253(4) Uani 1 1 d .
H31 H 0.7012 0.6857 0.1423 0.03 Uiso 1 1 calc R
C32 C 0.6886(2) 0.8591(2) 0.15013(13) 0.0360(5) Uani 1 1 d .
H32A H 0.7152 0.9151 0.1097 0.054 Uiso 1 1 calc R
H32B H 0.7395 0.8424 0.194 0.054 Uiso 1 1 calc R
H32C H 0.5862 0.8953 0.1793 0.054 Uiso 1 1 calc R
C33 C 0.8873(2) 0.6808(2) 0.05467(16) 0.0460(6) Uani 1 1 d .
H33A H 0.9094 0.6068 0.0211 0.069 Uiso 1 1 calc R
H33B H 0.9372 0.6608 0.0992 0.069 Uiso 1 1 calc R
H33C H 0.9176 0.7359 0.0152 0.069 Uiso 1 1 calc R
C34 C 0.25161(19) 0.84734(17) 0.05019(12) 0.0240(4) Uani 1 1 d .
H34 H 0.2364 0.7985 0.1016 0.029 Uiso 1 1 calc R
C35 C 0.1832(2) 0.8236(2) -0.01388(14) 0.0373(5) Uani 1 1 d .
H35A H 0.1858 0.8782 -0.0612 0.056 Uiso 1 1 calc R
H35B H 0.0845 0.8375 0.0169 0.056 Uiso 1 1 calc R
H35C H 0.2355 0.7398 -0.0384 0.056 Uiso 1 1 calc R
C36 C 0.1803(2) 0.98053(18) 0.08346(13) 0.0301(5) Uani 1 1 d .
H36A H 0.2189 0.9925 0.1287 0.045 Uiso 1 1 calc R
H36B H 0.0778 1.0041 0.1082 0.045 Uiso 1 1 calc R
H36C H 0.1984 1.0301 0.0348 0.045 Uiso 1 1 calc R
O1 O 0.27408(12) 0.66841(10) 0.24720(7) 0.0168(3) Uani 1 1 d .
O2 O 0.49499(12) 0.63879(11) 0.28878(7) 0.0169(3) Uani 1 1 d .
O3 O 0.43939(12) 0.77422(10) 0.15643(7) 0.0176(3) Uani 1 1 d .
O4 O 0.16599(18) 0.54936(16) 0.16192(10) 0.0384(4) Uani 1 1 d .
Na1 Na 0.36576(8) 0.43652(7) 0.05551(5) 0.02888(19) Uani 1 1 d .
Si1 Si 0.44248(5) 0.64648(4) 0.20167(3) 0.01485(12) Uani 1 1 d .
S1 S 0.54487(5) 0.50206(4) 0.11348(3) 0.02073(12) Uani 1 1 d .
H4C H 0.085(4) 0.561(3) 0.186(2) 0.084(11) Uiso 1 1 d .
H4B H 0.191(3) 0.592(3) 0.1877(17) 0.060(9) Uiso 1 1 d .

loop_
_atom_site_aniso_label
_atom_site_aniso_U_11
_atom_site_aniso_U_22
_atom_site_aniso_U_33
_atom_site_aniso_U_23
_atom_site_aniso_U_13
_atom_site_aniso_U_12
C1 0.0155(8) 0.0234(10) 0.0135(8) 0.0010(7) -0.0046(7) -0.0106(8)
C2 0.0189(9) 0.0220(10) 0.0179(9) 0.0007(7) -0.0057(8) -0.0097(8)
C3 0.0218(9) 0.0224(10) 0.0217(9) -0.0032(8) -0.0043(8) -0.0073(8)
C4 0.0245(10) 0.0330(11) 0.0144(9) -0.0015(8) -0.0009(8) -0.0139(9)
C5 0.0243(10) 0.0291(11) 0.0170(9) 0.0068(8) -0.0076(8) -0.0142(9)
C6 0.0174(9) 0.0238(10) 0.0181(9) 0.0026(7) -0.0068(7) -0.0109(8)
C7 0.0221(9) 0.0191(10) 0.0213(9) 0.0005(8) -0.0044(8) -0.0071(8)
C8 0.0342(11) 0.0208(11) 0.0377(11) 0.0045(9) -0.0145(10) -0.0091(9)
C9 0.0460(13) 0.0495(15) 0.0479(14) 0.0239(12) -0.0323(12) -0.0275(12)
C10 0.0227(9) 0.0228(10) 0.0210(9) 0.0059(8) -0.0047(8) -0.0103(8)
C11 0.0355(11) 0.0240(11) 0.0429(12) -0.0011(10) -0.0079(10) -0.0122(10)
C12 0.0269(10) 0.0353(12) 0.0319(11) 0.0108(9) -0.0121(9) -0.0070(10)
C13 0.0182(9) 0.0228(10) 0.0109(8) 0.0042(7) -0.0057(7) -0.0098(8)
C14 0.0225(9) 0.0219(10) 0.0125(8) 0.0040(7) -0.0051(7) -0.0105(8)
C15 0.0278(10) 0.0271(11) 0.0197(9) 0.0026(8) -0.0087(8) -0.0152(9)
C16 0.0228(10) 0.0352(12) 0.0225(10) 0.0054(8) -0.0111(8) -0.0160(9)
C17 0.0173(9) 0.0296(11) 0.0193(9) 0.0051(8) -0.0054(8) -0.0068(8)
C18 0.0181(9) 0.0228(10) 0.0134(8) 0.0032(7) -0.0048(7) -0.0068(8)
C19 0.0251(10) 0.0194(10) 0.0207(9) -0.0028(7) -0.0092(8) -0.0065(8)
C20 0.0406(12) 0.0255(11) 0.0338(11) -0.0031(9) -0.0124(10) -0.0102(10)
C21 0.0265(10) 0.0284(11) 0.0259(10) -0.0044(9) -0.0037(9) -0.0049(9)
C22 0.0179(9) 0.0218(10) 0.0252(10) 0.0003(8) -0.0093(8) -0.0034(8)
C23 0.0265(11) 0.0376(13) 0.0332(11) -0.0125(10) -0.0053(9) -0.0045(10)
C24 0.0333(11) 0.0217(11) 0.0427(12) 0.0049(9) -0.0200(10) -0.0062(9)
C25 0.0229(9) 0.0161(9) 0.0143(8) 0.0019(7) -0.0033(7) -0.0088(8)
C26 0.0231(9) 0.0164(9) 0.0202(9) 0.0020(7) -0.0060(8) -0.0095(8)
C27 0.0242(10) 0.0230(10) 0.0226(9) 0.0012(8) -0.0009(8) -0.0120(8)
C28 0.0392(12) 0.0329(12) 0.0162(9) 0.0046(8) -0.0049(9) -0.0192(10)
C29 0.0338(11) 0.0304(11) 0.0204(9) 0.0075(8) -0.0141(9) -0.0153(9)
C30 0.0259(10) 0.0182(10) 0.0206(9) 0.0035(7) -0.0087(8) -0.0101(8)
C31 0.0230(9) 0.0326(11) 0.0248(10) 0.0122(9) -0.0089(8) -0.0157(9)
C32 0.0495(13) 0.0519(15) 0.0256(11) 0.0099(10) -0.0174(10) -0.0358(12)
C33 0.0243(11) 0.0639(17) 0.0465(14) 0.0196(12) -0.0137(10) -0.0144(12)
C34 0.0240(10) 0.0234(10) 0.0254(10) 0.0070(8) -0.0104(8) -0.0090(9)
C35 0.0302(11) 0.0408(13) 0.0451(13) -0.0002(11) -0.0203(10) -0.0118(10)
C36 0.0306(11) 0.0273(11) 0.0268(10) 0.0061(9) -0.0059(9) -0.0086(9)
O1 0.0173(6) 0.0205(7) 0.0130(6) 0.0014(5) -0.0048(5) -0.0078(5)
O2 0.0160(6) 0.0202(7) 0.0154(6) 0.0017(5) -0.0060(5) -0.0074(5)
O3 0.0196(6) 0.0178(7) 0.0136(6) 0.0013(5) -0.0030(5) -0.0073(5)
O4 0.0298(9) 0.0526(11) 0.0367(9) -0.0120(8) -0.0063(7) -0.0211(8)
Na1 0.0347(4) 0.0313(5) 0.0223(4) -0.0025(3) -0.0036(3) -0.0178(4)
Si1 0.0150(2) 0.0154(3) 0.0135(2) 0.00037(19) -0.00393(19) -0.0056(2)
S1 0.0237(2) 0.0199(2) 0.0168(2) -0.00248(18) -0.00502(19) -0.0071(2)

loop_
_atom_type_symbol
_atom_type_description
_atom_type_scat_dispersion_real
_atom_type_scat_dispersion_imag
_atom_type_scat_source
C C 0.0033 0.0016 'International Tables Vol C Tables 4.2.6.8 and 6.1.1.4'
H H 0 0 'International Tables Vol C Tables 4.2.6.8 and 6.1.1.4'
O O 0.0106 0.006 'International Tables Vol C Tables 4.2.6.8 and 6.1.1.4'
Na Na 0.0362 0.0249 'International Tables Vol C Tables 4.2.6.8 and 6.1.1.4'
Si Si 0.0817 0.0704 'International Tables Vol C Tables 4.2.6.8 and 6.1.1.4'
S S 0.1246 0.1234 'International Tables Vol C Tables 4.2.6.8 and 6.1.1.4'

loop_
_geom_angle_atom_site_label_1
_geom_angle_atom_site_label_2
_geom_angle_atom_site_label_3
_geom_angle
_geom_angle_site_symmetry_1
_geom_angle_site_symmetry_3
C2 C1 O1 117.99(14) . .
C2 C1 C6 122.72(15) . .
O1 C1 C6 119.10(15) . .
C1 C2 C3 117.77(16) . .
C1 C2 C7 122.50(15) . .
C3 C2 C7 119.69(16) . .
C4 C3 C2 121.02(17) . .
C4 C3 H3 119.5 . .
C2 C3 H3 119.5 . .
C5 C4 C3 119.67(16) . .
C5 C4 H4 120.2 . .
C3 C4 H4 120.2 . .
C4 C5 C6 121.94(16) . .
C4 C5 H5 119 . .
C6 C5 H5 119 . .
C5 C6 C1 116.85(16) . .
C5 C6 C10 119.80(15) . .
C1 C6 C10 123.36(15) . .
C2 C7 C8 112.55(15) . .
C2 C7 C9 110.61(15) . .
C8 C7 C9 110.20(17) . .
C2 C7 H7 107.8 . .
C8 C7 H7 107.8 . .
C9 C7 H7 107.8 . .
C7 C8 H8A 109.5 . .
C7 C8 H8B 109.5 . .
H8A C8 H8B 109.5 . .
C7 C8 H8C 109.5 . .
H8A C8 H8C 109.5 . .
H8B C8 H8C 109.5 . .
C7 C9 H9A 109.5 . .
C7 C9 H9B 109.5 . .
H9A C9 H9B 109.5 . .
C7 C9 H9C 109.5 . .
H9A C9 H9C 109.5 . .
H9B C9 H9C 109.5 . .
C6 C10 C11 111.21(15) . .
C6 C10 C12 111.36(16) . .
C11 C10 C12 110.25(16) . .
C6 C10 H10 108 . .
C11 C10 H10 108 . .
C12 C10 H10 108 . .
C10 C11 H11A 109.5 . .
C10 C11 H11B 109.5 . .
H11A C11 H11B 109.5 . .
C10 C11 H11C 109.5 . .
H11A C11 H11C 109.5 . .
H11B C11 H11C 109.5 . .
C10 C12 H12A 109.5 . .
C10 C12 H12B 109.5 . .
H12A C12 H12B 109.5 . .
C10 C12 H12C 109.5 . .
H12A C12 H12C 109.5 . .
H12B C12 H12C 109.5 . .
O2 C13 C18 120.21(15) . .
O2 C13 C14 117.48(15) . .
C18 C13 C14 122.11(16) . .
C15 C14 C13 117.73(17) . .
C15 C14 C19 122.21(17) . .
C13 C14 C19 119.91(16) . .
C16 C15 C14 121.41(18) . .
C16 C15 H15 119.3 . .
C14 C15 H15 119.3 . .
C17 C16 C15 119.47(17) . .
C17 C16 H16 120.3 . .
C15 C16 H16 120.3 . .
C16 C17 C18 121.89(17) . .
C16 C17 H17 119.1 . .
C18 C17 H17 119.1 . .
C17 C18 C13 117.26(17) . .
C17 C18 C22 119.44(16) . .
C13 C18 C22 123.26(16) . .
C14 C19 C20 114.20(16) . .
C14 C19 C21 109.24(15) . .
C20 C19 C21 110.54(16) . .
C14 C19 H19 107.5 . .
C20 C19 H19 107.5 . .
C21 C19 H19 107.5 . .
C19 C20 H20A 109.5 . .
C19 C20 H20B 109.5 . .
H20A C20 H20B 109.5 . .
C19 C20 H20C 109.5 . .
H20A C20 H20C 109.5 . .
H20B C20 H20C 109.5 . .
C19 C21 H21A 109.5 . .
C19 C21 H21B 109.5 . .
H21A C21 H21B 109.5 . .
C19 C21 H21C 109.5 . .
H21A C21 H21C 109.5 . .
H21B C21 H21C 109.5 . .
C18 C22 C23 111.66(15) . .
C18 C22 C24 110.66(15) . .
C23 C22 C24 110.40(16) . .
C18 C22 H22 108 . .
C23 C22 H22 108 . .
C24 C22 H22 108 . .
C22 C23 H23A 109.5 . .
C22 C23 H23B 109.5 . .
H23A C23 H23B 109.5 . .
C22 C23 H23C 109.5 . .
H23A C23 H23C 109.5 . .
H23B C23 H23C 109.5 . .
C22 C24 H24A 109.5 . .
C22 C24 H24B 109.5 . .
H24A C24 H24B 109.5 . .
C22 C24 H24C 109.5 . .
H24A C24 H24C 109.5 . .
H24B C24 H24C 109.5 . .
O3 C25 C30 119.52(15) . .
O3 C25 C26 118.59(15) . .
C30 C25 C26 121.88(15) . .
O3 C25 Na1 119.61(10) . 2_665
C30 C25 Na1 78.23(10) . 2_665
C26 C25 Na1 75.02(10) . 2_665
C27 C26 C25 117.73(16) . .
C27 C26 C31 122.16(16) . .
C25 C26 C31 120.04(15) . .
C27 C26 Na1 73.75(10) . 2_665
C25 C26 Na1 77.63(10) . 2_665
C31 C26 Na1 121.17(12) . 2_665
C28 C27 C26 121.38(17) . .
C28 C27 Na1 76.24(11) . 2_665
C26 C27 Na1 78.66(10) . 2_665
C28 C27 H27 119.3 . .
C26 C27 H27 119.3 . .
Na1 C27 H27 116.3 2_665 .
C27 C28 C29 119.77(17) . .
C27 C28 Na1 76.13(11) . 2_665
C29 C28 Na1 78.84(11) . 2_665
C27 C28 H28 120.1 . .
C29 C28 H28 120.1 . .
Na1 C28 H28 115.6 2_665 .
C28 C29 C30 121.20(17) . .
C28 C29 Na1 73.80(11) . 2_665
C30 C29 Na1 79.43(11) . 2_665
C28 C29 H29 119.4 . .
C30 C29 H29 119.4 . .
Na1 C29 H29 118.1 2_665 .
C29 C30 C25 118.01(16) . .
C29 C30 C34 121.02(16) . .
C25 C30 C34 120.79(15) . .
C29 C30 Na1 73.66(11) . 2_665
C25 C30 Na1 74.90(10) . 2_665
C34 C30 Na1 125.96(11) . 2_665
C26 C31 C32 109.85(16) . .
C26 C31 C33 113.36(17) . .
C32 C31 C33 110.87(17) . .
C26 C31 H31 107.5 . .
C32 C31 H31 107.5 . .
C33 C31 H31 107.5 . .
C31 C32 H32A 109.5 . .
C31 C32 H32B 109.5 . .
H32A C32 H32B 109.5 . .
C31 C32 H32C 109.5 . .
H32A C32 H32C 109.5 . .
H32B C32 H32C 109.5 . .
C31 C33 H33A 109.5 . .
C31 C33 H33B 109.5 . .
H33A C33 H33B 109.5 . .
C31 C33 H33C 109.5 . .
H33A C33 H33C 109.5 . .
H33B C33 H33C 109.5 . .
C30 C34 C35 114.35(16) . .
C30 C34 C36 108.10(15) . .
C35 C34 C36 110.62(16) . .
C30 C34 H34 107.9 . .
C35 C34 H34 107.9 . .
C36 C34 H34 107.9 . .
C34 C35 H35A 109.5 . .
C34 C35 H35B 109.5 . .
H35A C35 H35B 109.5 . .
C34 C35 H35C 109.5 . .
H35A C35 H35C 109.5 . .
H35B C35 H35C 109.5 . .
C34 C36 H36A 109.5 . .
C34 C36 H36B 109.5 . .
H36A C36 H36B 109.5 . .
C34 C36 H36C 109.5 . .
H36A C36 H36C 109.5 . .
H36B C36 H36C 109.5 . .
C1 O1 Si1 131.19(10) . .
C13 O2 Si1 137.94(10) . .
C25 O3 Si1 124.73(11) . .
Na1 O4 H4C 145(2) . .
Na1 O4 H4B 104.6(18) . .
H4C O4 H4B 110(3) . .
O4 Na1 S1 95.29(5) . .
O4 Na1 S1 126.47(5) . 2_665
S1 Na1 S1 94.09(2) . 2_665
O4 Na1 C27 97.48(6) . 2_665
S1 Na1 C27 137.65(5) . 2_665
S1 Na1 C27 109.77(4) 2_665 2_665
O4 Na1 C28 98.80(6) . 2_665
S1 Na1 C28 110.42(5) . 2_665
S1 Na1 C28 126.32(5) 2_665 2_665
C27 Na1 C28 27.62(5) 2_665 2_665
O4 Na1 C26 117.42(6) . 2_665
S1 Na1 C26 141.84(5) . 2_665
S1 Na1 C26 82.29(4) 2_665 2_665
C27 Na1 C26 27.60(5) 2_665 2_665
C28 Na1 C26 48.91(5) 2_665 2_665
O4 Na1 C29 120.80(6) . 2_665
S1 Na1 C29 90.89(4) . 2_665
S1 Na1 C29 111.59(5) 2_665 2_665
C27 Na1 C29 48.28(5) 2_665 2_665
C28 Na1 C29 27.36(5) 2_665 2_665
C26 Na1 C29 56.46(5) 2_665 2_665
O4 Na1 C25 144.33(6) . 2_665
S1 Na1 C25 116.26(4) . 2_665
S1 Na1 C25 70.22(4) 2_665 2_665
C27 Na1 C25 48.09(5) 2_665 2_665
C28 Na1 C25 56.16(5) 2_665 2_665
C26 Na1 C25 27.35(5) 2_665 2_665
C29 Na1 C25 47.51(5) 2_665 2_665
O4 Na1 C30 146.70(6) . 2_665
S1 Na1 C30 93.54(4) . 2_665
S1 Na1 C30 84.67(4) 2_665 2_665
C27 Na1 C30 56.24(5) 2_665 2_665
C28 Na1 C30 48.20(5) 2_665 2_665
C26 Na1 C30 48.33(5) 2_665 2_665
C29 Na1 C30 26.92(5) 2_665 2_665
C25 Na1 C30 26.87(5) 2_665 2_665
O4 Na1 Na1 120.27(6) . 2_665
S1 Na1 Na1 47.097(19) . 2_665
S1 Na1 Na1 46.988(18) 2_665 2_665
C27 Na1 Na1 142.20(5) 2_665 2_665
C28 Na1 Na1 133.69(5) 2_665 2_665
C26 Na1 Na1 118.55(5) 2_665 2_665
C29 Na1 Na1 106.35(5) 2_665 2_665
C25 Na1 Na1 94.35(4) 2_665 2_665
C30 Na1 Na1 88.69(4) 2_665 2_665
O4 Na1 H4B 18.2(6) . .
S1 Na1 H4B 77.3(6) . .
S1 Na1 H4B 124.4(6) 2_665 .
C27 Na1 H4B 112.8(6) 2_665 .
C28 Na1 H4B 107.6(6) 2_665 .
C26 Na1 H4B 135.2(6) 2_665 .
C29 Na1 H4B 123.2(6) 2_665 .
C25 Na1 H4B 160.9(6) 2_665 .
C30 Na1 H4B 149.6(6) 2_665 .
Na1 Na1 H4B 104.7(6) 2_665 .
O2 Si1 O1 100.86(6) . .
O2 Si1 O3 107.67(6) . .
O1 Si1 O3 105.89(6) . .
O2 Si1 S1 117.68(5) . .
O1 Si1 S1 111.05(5) . .
O3 Si1 S1 112.51(5) . .
Si1 S1 Na1 113.71(3) . .
Si1 S1 Na1 112.85(3) . 2_665
Na1 S1 Na1 85.91(2) . 2_665

loop_
_geom_bond_atom_site_label_1
_geom_bond_atom_site_label_2
_geom_bond_distance
_geom_bond_site_symmetry_2
C1 C2 1.392(2) .
C1 O1 1.4024(19) .
C1 C6 1.405(2) .
C2 C3 1.397(2) .
C2 C7 1.518(2) .
C3 C4 1.386(3) .
C3 H3 0.95 .
C4 C5 1.379(3) .
C4 H4 0.95 .
C5 C6 1.395(2) .
C5 H5 0.95 .
C6 C10 1.512(3) .
C7 C8 1.523(3) .
C7 C9 1.525(3) .
C7 H7 1 .
C8 H8A 0.98 .
C8 H8B 0.98 .
C8 H8C 0.98 .
C9 H9A 0.98 .
C9 H9B 0.98 .
C9 H9C 0.98 .
C10 C11 1.526(3) .
C10 C12 1.535(3) .
C10 H10 1 .
C11 H11A 0.98 .
C11 H11B 0.98 .
C11 H11C 0.98 .
C12 H12A 0.98 .
C12 H12B 0.98 .
C12 H12C 0.98 .
C13 O2 1.387(2) .
C13 C18 1.400(2) .
C13 C14 1.407(2) .
C14 C15 1.391(2) .
C14 C19 1.517(3) .
C15 C16 1.384(3) .
C15 H15 0.95 .
C16 C17 1.381(3) .
C16 H16 0.95 .
C17 C18 1.396(2) .
C17 H17 0.95 .
C18 C22 1.516(3) .
C19 C20 1.527(3) .
C19 C21 1.531(3) .
C19 H19 1 .
C20 H20A 0.98 .
C20 H20B 0.98 .
C20 H20C 0.98 .
C21 H21A 0.98 .
C21 H21B 0.98 .
C21 H21C 0.98 .
C22 C23 1.531(3) .
C22 C24 1.535(2) .
C22 H22 1 .
C23 H23A 0.98 .
C23 H23B 0.98 .
C23 H23C 0.98 .
C24 H24A 0.98 .
C24 H24B 0.98 .
C24 H24C 0.98 .
C25 O3 1.3905(19) .
C25 C30 1.400(2) .
C25 C26 1.406(2) .
C25 Na1 2.9897(19) 2_665
C26 C27 1.397(2) .
C26 C31 1.513(2) .
C26 Na1 2.9567(19) 2_665
C27 C28 1.383(3) .
C27 Na1 2.8951(19) 2_665
C27 H27 0.95 .
C28 C29 1.386(3) .
C28 Na1 2.897(2) 2_665
C28 H28 0.95 .
C29 C30 1.396(2) .
C29 Na1 2.959(2) 2_665
C29 H29 0.95 .
C30 C34 1.516(2) .
C30 Na1 3.031(2) 2_665
C31 C32 1.528(3) .
C31 C33 1.529(3) .
C31 H31 1 .
C32 H32A 0.98 .
C32 H32B 0.98 .
C32 H32C 0.98 .
C33 H33A 0.98 .
C33 H33B 0.98 .
C33 H33C 0.98 .
C34 C35 1.528(3) .
C34 C36 1.532(3) .
C34 H34 1 .
C35 H35A 0.98 .
C35 H35B 0.98 .
C35 H35C 0.98 .
C36 H36A 0.98 .
C36 H36B 0.98 .
C36 H36C 0.98 .
O1 Si1 1.6594(12) .
O2 Si1 1.6403(12) .
O3 Si1 1.6652(12) .
O4 Na1 2.2711(18) .
O4 H4C 0.80(3) .
O4 H4B 0.85(3) .
Na1 S1 2.7582(9) .
Na1 S1 2.7631(8) 2_665
Na1 C27 2.8951(19) 2_665
Na1 C28 2.897(2) 2_665
Na1 C26 2.9567(19) 2_665
Na1 C29 2.959(2) 2_665
Na1 C25 2.9896(19) 2_665
Na1 C30 3.031(2) 2_665
Na1 Na1 3.7625(14) 2_665
Na1 H4B 2.62(3) .
Si1 S1 2.0248(7) .
S1 Na1 2.7631(8) 2_665

loop_
_geom_hbond_atom_site_label_D
_geom_hbond_atom_site_label_H
_geom_hbond_atom_site_label_A
_geom_hbond_distance_DH
_geom_hbond_distance_HA
_geom_hbond_distance_DA
_geom_hbond_angle_DHA
O4 H4B O1 0.85(3) 1.96(3) 2.800(2) 172(3)

loop_
_geom_torsion_atom_site_label_1
_geom_torsion_atom_site_label_2
_geom_torsion_atom_site_label_3
_geom_torsion_atom_site_label_4
_geom_torsion
_geom_torsion_site_symmetry_1
_geom_torsion_site_symmetry_4
O1 C1 C2 C3 176.69(14) . .
C6 C1 C2 C3 1.7(3) . .
O1 C1 C2 C7 -1.1(2) . .
C6 C1 C2 C7 -176.08(16) . .
C1 C2 C3 C4 -0.9(3) . .
C7 C2 C3 C4 177.01(16) . .
C2 C3 C4 C5 -0.2(3) . .
C3 C4 C5 C6 0.5(3) . .
C4 C5 C6 C1 0.3(3) . .
C4 C5 C6 C10 -179.45(16) . .
C2 C1 C6 C5 -1.5(2) . .
O1 C1 C6 C5 -176.35(14) . .
C2 C1 C6 C10 178.28(16) . .
O1 C1 C6 C10 3.4(2) . .
C1 C2 C7 C8 -124.62(18) . .
C3 C2 C7 C8 57.6(2) . .
C1 C2 C7 C9 111.6(2) . .
C3 C2 C7 C9 -66.1(2) . .
C5 C6 C10 C11 66.2(2) . .
C1 C6 C10 C11 -113.53(19) . .
C5 C6 C10 C12 -57.2(2) . .
C1 C6 C10 C12 123.08(18) . .
O2 C13 C14 C15 178.21(13) . .
C18 C13 C14 C15 3.3(2) . .
O2 C13 C14 C19 2.5(2) . .
C18 C13 C14 C19 -172.41(15) . .
C13 C14 C15 C16 -0.1(2) . .
C19 C14 C15 C16 175.50(16) . .
C14 C15 C16 C17 -1.9(3) . .
C15 C16 C17 C18 0.9(3) . .
C16 C17 C18 C13 2.1(2) . .
C16 C17 C18 C22 -175.63(16) . .
O2 C13 C18 C17 -179.03(14) . .
C14 C13 C18 C17 -4.3(2) . .
O2 C13 C18 C22 -1.4(2) . .
C14 C13 C18 C22 173.38(15) . .
C15 C14 C19 C20 28.0(2) . .
C13 C14 C19 C20 -156.46(16) . .
C15 C14 C19 C21 -96.36(19) . .
C13 C14 C19 C21 79.2(2) . .
C17 C18 C22 C23 -65.6(2) . .
C13 C18 C22 C23 116.78(18) . .
C17 C18 C22 C24 57.8(2) . .
C13 C18 C22 C24 -119.81(18) . .
O3 C25 C26 C27 179.85(15) . .
C30 C25 C26 C27 -1.5(3) . .
Na1 C25 C26 C27 63.96(15) 2_665 .
O3 C25 C26 C31 -3.1(2) . .
C30 C25 C26 C31 175.50(17) . .
Na1 C25 C26 C31 -119.03(16) 2_665 .
O3 C25 C26 Na1 115.89(14) . 2_665
C30 C25 C26 Na1 -65.47(16) . 2_665
C25 C26 C27 C28 -0.1(3) . .
C31 C26 C27 C28 -177.01(18) . .
Na1 C26 C27 C28 66.02(17) 2_665 .
C25 C26 C27 Na1 -66.09(15) . 2_665
C31 C26 C27 Na1 116.97(17) . 2_665
C26 C27 C28 C29 1.0(3) . .
Na1 C27 C28 C29 68.23(17) 2_665 .
C26 C27 C28 Na1 -67.27(16) . 2_665
C27 C28 C29 C30 -0.3(3) . .
Na1 C28 C29 C30 66.46(17) 2_665 .
C27 C28 C29 Na1 -66.77(17) . 2_665
C28 C29 C30 C25 -1.2(3) . .
Na1 C29 C30 C25 62.39(15) 2_665 .
C28 C29 C30 C34 173.88(18) . .
Na1 C29 C30 C34 -122.53(16) 2_665 .
C28 C29 C30 Na1 -63.59(17) . 2_665
O3 C25 C30 C29 -179.24(16) . .
C26 C25 C30 C29 2.1(3) . .
Na1 C25 C30 C29 -61.73(16) 2_665 .
O3 C25 C30 C34 5.7(2) . .
C26 C25 C30 C34 -172.96(16) . .
Na1 C25 C30 C34 123.18(16) 2_665 .
O3 C25 C30 Na1 -117.51(15) . 2_665
C26 C25 C30 Na1 63.86(15) . 2_665
C27 C26 C31 C32 101.4(2) . .
C25 C26 C31 C32 -75.4(2) . .
Na1 C26 C31 C32 -168.90(11) 2_665 .
C27 C26 C31 C33 -23.2(3) . .
C25 C26 C31 C33 159.92(17) . .
Na1 C26 C31 C33 66.45(19) 2_665 .
C29 C30 C34 C35 30.9(2) . .
C25 C30 C34 C35 -154.19(17) . .
Na1 C30 C34 C35 -60.9(2) 2_665 .
C29 C30 C34 C36 -92.8(2) . .
C25 C30 C34 C36 82.1(2) . .
Na1 C30 C34 C36 175.43(11) 2_665 .
C2 C1 O1 Si1 107.96(16) . .
C6 C1 O1 Si1 -76.91(19) . .
C18 C13 O2 Si1 -82.8(2) . .
C14 C13 O2 Si1 102.26(18) . .
C30 C25 O3 Si1 93.70(18) . .
C26 C25 O3 Si1 -87.63(17) . .
Na1 C25 O3 Si1 0.72(17) 2_665 .
C13 O2 Si1 O1 -163.78(16) . .
C13 O2 Si1 O3 -53.06(18) . .
C13 O2 Si1 S1 75.31(17) . .
C1 O1 Si1 O2 8.69(15) . .
C1 O1 Si1 O3 -103.39(14) . .
C1 O1 Si1 S1 134.19(13) . .
C25 O3 Si1 O2 132.93(12) . .
C25 O3 Si1 O1 -119.84(13) . .
C25 O3 Si1 S1 1.65(14) . .
O2 Si1 S1 Na1 134.97(5) . .
O1 Si1 S1 Na1 19.50(6) . .
O3 Si1 S1 Na1 -99.00(5) . .
O2 Si1 S1 Na1 -129.26(5) . 2_665
O1 Si1 S1 Na1 115.28(5) . 2_665
O3 Si1 S1 Na1 -3.22(6) . 2_665
O4 Na1 S1 Si1 -14.04(5) . .
S1 Na1 S1 Si1 113.19(3) 2_665 .
C27 Na1 S1 Si1 -121.24(7) 2_665 .
C28 Na1 S1 Si1 -115.49(5) 2_665 .
C26 Na1 S1 Si1 -164.09(6) 2_665 .
C29 Na1 S1 Si1 -135.10(4) 2_665 .
C25 Na1 S1 Si1 -176.88(4) 2_665 .
C30 Na1 S1 Si1 -161.91(4) 2_665 .
Na1 Na1 S1 Si1 113.19(3) 2_665 .
O4 Na1 S1 Na1 -127.23(6) . 2_665
S1 Na1 S1 Na1 0 2_665 2_665
C27 Na1 S1 Na1 125.57(7) 2_665 2_665
C28 Na1 S1 Na1 131.32(5) 2_665 2_665
C26 Na1 S1 Na1 82.72(7) 2_665 2_665
C29 Na1 S1 Na1 111.71(5) 2_665 2_665
C25 Na1 S1 Na1 69.93(4) 2_665 2_665
C30 Na1 S1 Na1 84.91(4) 2_665 2_665
